data_7235727
loop_
_publ_author_name
'Hassan Khan, Najm Ul'
'Zaib, Sumera'
'Sultana, Kishwar'
'Khan, Imtiaz'
'Mougang-Soume, Berline'
'Nadeem, Humaira'
'Hassan, Mukhtiar'
'Iqbal, Jamshed'

_publ_section_title
;
 Metal complexes of tosyl sulfonamides: design, X-ray structure,
 biological activities and molecular docking studies
;
_journal_issue 38
_journal_name_full 'RSC Advances'
_journal_page_first 30125
_journal_paper_doi 10.1039/C4RA16124F
_journal_volume 5
_journal_year 2015
_chemical_formula_sum 'C13 H19 Cl0 N O4 S Zn0'
_chemical_formula_weight 285.35
_space_group_IT_number 19
_space_group_name_Hall 'P 2ac 2ab'
_space_group_name_H-M_alt 'P 21 21 21'
_atom_sites_solution_hydrogens geom
_atom_sites_solution_primary direct
_atom_sites_solution_secondary difmap
_audit_creation_method SHELXL-97
_audit_update_record
;
2014-01-13 deposited with the CCDC.
2015-03-30 downloaded from the CCDC.
;
_cell_angle_alpha 90.00
_cell_angle_beta 90.00
_cell_angle_gamma 90.00
_cell_formula_units_Z 4
_cell_length_a 5.51320(10)
_cell_length_b 11.8110(2)
_cell_length_c 21.7712(3)
_cell_measurement_temperature 100(2)
_cell_volume 1417.66(4)
_computing_structure_refinement 'SHELXL-97 (Sheldrick, 2008)'
_computing_structure_solution 'SHELXS-97 (Sheldrick, 2008)'
_diffrn_ambient_temperature 100(2)
_diffrn_measured_fraction_theta_full 0.996
_diffrn_measured_fraction_theta_max 0.996
_diffrn_radiation_monochromator graphite
_diffrn_radiation_source 'fine-focus sealed tube'
_diffrn_radiation_type CuK\a
_diffrn_radiation_wavelength 1.54178
_diffrn_reflns_av_R_equivalents 0.0253
_diffrn_reflns_av_sigmaI/netI 0.0181
_diffrn_reflns_limit_h_max 6
_diffrn_reflns_limit_h_min -6
_diffrn_reflns_limit_k_max 13
_diffrn_reflns_limit_k_min -14
_diffrn_reflns_limit_l_max 26
_diffrn_reflns_limit_l_min -26
_diffrn_reflns_number 18602
_diffrn_reflns_theta_full 70.98
_diffrn_reflns_theta_max 70.98
_diffrn_reflns_theta_min 4.06
_exptl_absorpt_coefficient_mu 2.127
_exptl_absorpt_correction_T_max 0.8482
_exptl_absorpt_correction_T_min 0.8482
_exptl_crystal_density_diffrn 1.337
_exptl_crystal_density_method 'not measured'
_exptl_crystal_F_000 608
_exptl_crystal_size_max 0.08
_exptl_crystal_size_mid 0.08
_exptl_crystal_size_min 0.08
_refine_diff_density_max 0.370
_refine_diff_density_min -0.403
_refine_diff_density_rms 0.049
_refine_ls_abs_structure_details 'Flack H D (1983), Acta Cryst. A39, 876-881'
_refine_ls_abs_structure_Flack 0.021(16)
_refine_ls_extinction_method none
_refine_ls_goodness_of_fit_ref 1.042
_refine_ls_hydrogen_treatment mixed
_refine_ls_matrix_type full
_refine_ls_number_parameters 177
_refine_ls_number_reflns 2718
_refine_ls_number_restraints 0
_refine_ls_restrained_S_all 1.042
_refine_ls_R_factor_all 0.0320
_refine_ls_R_factor_gt 0.0314
_refine_ls_shift/su_max 0.001
_refine_ls_shift/su_mean 0.000
_refine_ls_structure_factor_coef Fsqd
_refine_ls_weighting_details 'calc w=1/[\s^2^(Fo^2^)+(0.0532P)^2^+0.4671P] where P=(Fo^2^+2Fc^2^)/3'
_refine_ls_weighting_scheme calc
_refine_ls_wR_factor_gt 0.0837
_refine_ls_wR_factor_ref 0.0841
_reflns_number_gt 2653
_reflns_number_total 2718
_reflns_threshold_expression >2sigma(I)
_cod_data_source_file c4ra16124f2.cif
_cod_data_source_block ber1871
_cod_database_code 7235727

loop_
_symmetry_equiv_pos_as_xyz
'x, y, z'
'-x+1/2, -y, z+1/2'
'x+1/2, -y+1/2, -z'
'-x, y+1/2, -z+1/2'

loop_
_atom_site_label
_atom_site_type_symbol
_atom_site_fract_x
_atom_site_fract_y
_atom_site_fract_z
_atom_site_U_iso_or_equiv
_atom_site_adp_type
_atom_site_occupancy
_atom_site_symmetry_multiplicity
_atom_site_calc_flag
_atom_site_refinement_flags
S1 S 0.56360(7) 0.50878(3) 0.648606(18) 0.02048(12) Uani 1 1 d .
O1 O 0.3048(2) 0.49689(12) 0.65065(6) 0.0267(3) Uani 1 1 d .
O2 O 0.7123(3) 0.45778(12) 0.69445(6) 0.0285(3) Uani 1 1 d .
O3 O 0.7762(2) 0.73361(12) 0.54194(6) 0.0263(3) Uani 1 1 d .
O4 O 1.1611(2) 0.73334(12) 0.57518(5) 0.0243(3) Uani 1 1 d .
H4 H 1.1915 0.7495 0.5384 0.036 Uiso 1 1 calc R
N1 N 0.6102(3) 0.64538(12) 0.65057(6) 0.0197(3) Uani 1 1 d .
H1A H 0.4866 0.6923 0.6534 0.024 Uiso 1 1 calc R
C1 C 0.6647(3) 0.45991(15) 0.57595(8) 0.0208(4) Uani 1 1 d .
C2 C 0.5331(3) 0.48826(15) 0.52355(9) 0.0251(4) Uani 1 1 d .
H2 H 0.3875 0.5309 0.5268 0.030 Uiso 1 1 calc R
C3 C 0.6173(4) 0.45352(16) 0.46649(9) 0.0280(4) Uani 1 1 d .
H3 H 0.5283 0.4727 0.4306 0.034 Uiso 1 1 calc R
C4 C 0.8303(4) 0.39100(16) 0.46111(9) 0.0257(4) Uani 1 1 d .
C5 C 0.9190(4) 0.35146(19) 0.39900(9) 0.0358(5) Uani 1 1 d .
H5A H 0.8460 0.2779 0.3893 0.054 Uiso 1 1 calc R
H5B H 1.0960 0.3440 0.3998 0.054 Uiso 1 1 calc R
H5C H 0.8724 0.4068 0.3676 0.054 Uiso 1 1 calc R
C6 C 0.9574(4) 0.36342(16) 0.51433(9) 0.0279(4) Uani 1 1 d .
H6 H 1.1020 0.3201 0.5113 0.034 Uiso 1 1 calc R
C7 C 0.8770(3) 0.39792(15) 0.57165(9) 0.0248(4) Uani 1 1 d .
H7 H 0.9665 0.3793 0.6075 0.030 Uiso 1 1 calc R
C8 C 0.8561(3) 0.68913(14) 0.64770(8) 0.0192(3) Uani 1 1 d .
H8 H 0.9698 0.6291 0.6625 0.023 Uiso 1 1 calc R
C9 C 0.9244(3) 0.72017(14) 0.58219(7) 0.0191(3) Uani 1 1 d .
C10 C 0.8843(3) 0.79505(16) 0.68958(8) 0.0242(4) Uani 1 1 d .
H10 H 1.0493 0.8277 0.6825 0.029 Uiso 1 1 calc R
C11 C 0.6944(4) 0.88681(16) 0.67352(10) 0.0295(4) Uani 1 1 d .
H11A H 0.5319 0.8592 0.6839 0.044 Uiso 1 1 calc R
H11B H 0.7022 0.9036 0.6295 0.044 Uiso 1 1 calc R
H11C H 0.7289 0.9558 0.6970 0.044 Uiso 1 1 calc R
C12 C 0.8647(3) 0.76190(18) 0.75739(8) 0.0278(4) Uani 1 1 d .
H12A H 0.8659 0.8315 0.7827 0.033 Uiso 1 1 calc R
H12B H 0.7076 0.7233 0.7642 0.033 Uiso 1 1 calc R
C13 C 1.0682(4) 0.68472(19) 0.77868(9) 0.0365(5) Uani 1 1 d .
H13A H 1.0517 0.6106 0.7589 0.055 Uiso 1 1 calc R
H13B H 1.0594 0.6755 0.8234 0.055 Uiso 1 1 calc R
H13C H 1.2248 0.7182 0.7676 0.055 Uiso 1 1 calc R

loop_
_atom_site_aniso_label
_atom_site_aniso_U_11
_atom_site_aniso_U_22
_atom_site_aniso_U_33
_atom_site_aniso_U_23
_atom_site_aniso_U_13
_atom_site_aniso_U_12
S1 0.0194(2) 0.0222(2) 0.0198(2) 0.00258(15) 0.00117(15) -0.00279(17)
O1 0.0221(7) 0.0298(7) 0.0284(6) 0.0022(6) 0.0031(5) -0.0018(5)
O2 0.0271(7) 0.0324(7) 0.0260(6) 0.0079(5) 0.0012(5) 0.0005(6)
O3 0.0229(6) 0.0390(8) 0.0169(6) 0.0054(5) -0.0026(5) -0.0018(6)
O4 0.0194(6) 0.0382(7) 0.0152(6) 0.0066(5) 0.0024(5) 0.0013(6)
N1 0.0173(7) 0.0221(7) 0.0198(6) -0.0025(5) 0.0019(6) 0.0002(5)
C1 0.0199(8) 0.0195(8) 0.0229(8) -0.0012(6) 0.0005(7) -0.0036(7)
C2 0.0229(8) 0.0250(8) 0.0273(9) -0.0013(7) -0.0011(7) 0.0036(8)
C3 0.0305(10) 0.0289(9) 0.0246(9) -0.0022(7) -0.0052(8) -0.0003(8)
C4 0.0259(9) 0.0226(8) 0.0287(9) -0.0067(7) 0.0020(7) -0.0053(7)
C5 0.0353(11) 0.0404(11) 0.0317(10) -0.0112(8) 0.0042(9) -0.0018(10)
C6 0.0197(8) 0.0273(9) 0.0368(10) -0.0043(8) 0.0003(8) 0.0007(8)
C7 0.0204(9) 0.0248(9) 0.0290(9) 0.0007(7) -0.0041(7) -0.0003(7)
C8 0.0181(8) 0.0240(8) 0.0155(7) 0.0008(6) 0.0011(6) -0.0011(6)
C9 0.0210(8) 0.0198(7) 0.0166(7) 0.0003(6) -0.0002(7) 0.0009(7)
C10 0.0222(9) 0.0287(9) 0.0217(8) -0.0039(7) 0.0028(7) -0.0055(7)
C11 0.0348(11) 0.0250(9) 0.0287(9) -0.0016(7) 0.0005(8) -0.0006(8)
C12 0.0244(9) 0.0398(11) 0.0191(8) -0.0051(8) -0.0019(7) 0.0016(8)
C13 0.0377(11) 0.0467(11) 0.0252(9) -0.0001(8) -0.0040(9) 0.0107(11)

loop_
_atom_type_symbol
_atom_type_description
_atom_type_scat_dispersion_real
_atom_type_scat_dispersion_imag
_atom_type_scat_source
C C 0.0181 0.0091 'International Tables Vol C Tables 4.2.6.8 and 6.1.1.4'
H H 0.0000 0.0000 'International Tables Vol C Tables 4.2.6.8 and 6.1.1.4'
Cl Cl 0.3639 0.7018 'International Tables Vol C Tables 4.2.6.8 and 6.1.1.4'
N N 0.0311 0.0180 'International Tables Vol C Tables 4.2.6.8 and 6.1.1.4'
O O 0.0492 0.0322 'International Tables Vol C Tables 4.2.6.8 and 6.1.1.4'
S S 0.3331 0.5567 'International Tables Vol C Tables 4.2.6.8 and 6.1.1.4'
Zn Zn -1.5491 0.6778 'International Tables Vol C Tables 4.2.6.8 and 6.1.1.4'

loop_
_geom_angle_atom_site_label_1
_geom_angle_atom_site_label_2
_geom_angle_atom_site_label_3
_geom_angle
O2 S1 O1 120.61(8)
O2 S1 N1 107.97(8)
O1 S1 N1 104.60(8)
O2 S1 C1 107.83(9)
O1 S1 C1 107.96(8)
N1 S1 C1 107.17(8)
C9 O4 H4 109.5
C8 N1 S1 119.78(12)
C8 N1 H1A 120.1
S1 N1 H1A 120.1
C7 C1 C2 120.82(17)
C7 C1 S1 119.88(14)
C2 C1 S1 119.25(14)
C3 C2 C1 119.20(17)
C3 C2 H2 120.4
C1 C2 H2 120.4
C2 C3 C4 120.93(18)
C2 C3 H3 119.5
C4 C3 H3 119.5
C6 C4 C3 118.58(18)
C6 C4 C5 120.62(18)
C3 C4 C5 120.78(19)
C4 C5 H5A 109.5
C4 C5 H5B 109.5
H5A C5 H5B 109.5
C4 C5 H5C 109.5
H5A C5 H5C 109.5
H5B C5 H5C 109.5
C7 C6 C4 121.32(18)
C7 C6 H6 119.3
C4 C6 H6 119.3
C1 C7 C6 119.14(17)
C1 C7 H7 120.4
C6 C7 H7 120.4
N1 C8 C9 110.95(14)
N1 C8 C10 110.73(14)
C9 C8 C10 109.34(14)
N1 C8 H8 108.6
C9 C8 H8 108.6
C10 C8 H8 108.6
O3 C9 O4 124.60(16)
O3 C9 C8 122.97(17)
O4 C9 C8 112.40(14)
C12 C10 C11 110.46(16)
C12 C10 C8 110.63(15)
C11 C10 C8 111.32(15)
C12 C10 H10 108.1
C11 C10 H10 108.1
C8 C10 H10 108.1
C10 C11 H11A 109.5
C10 C11 H11B 109.5
H11A C11 H11B 109.5
C10 C11 H11C 109.5
H11A C11 H11C 109.5
H11B C11 H11C 109.5
C13 C12 C10 113.32(16)
C13 C12 H12A 108.9
C10 C12 H12A 108.9
C13 C12 H12B 108.9
C10 C12 H12B 108.9
H12A C12 H12B 107.7
C12 C13 H13A 109.5
C12 C13 H13B 109.5
H13A C13 H13B 109.5
C12 C13 H13C 109.5
H13A C13 H13C 109.5
H13B C13 H13C 109.5

loop_
_geom_bond_atom_site_label_1
_geom_bond_atom_site_label_2
_geom_bond_distance
S1 O2 1.4252(14)
S1 O1 1.4344(13)
S1 N1 1.6343(14)
S1 C1 1.7736(18)
O3 C9 1.209(2)
O4 C9 1.323(2)
O4 H4 0.8400
N1 C8 1.452(2)
N1 H1A 0.8800
C1 C7 1.384(3)
C1 C2 1.393(3)
C2 C3 1.388(3)
C2 H2 0.9500
C3 C4 1.392(3)
C3 H3 0.9500
C4 C6 1.392(3)
C4 C5 1.512(3)
C5 H5A 0.9800
C5 H5B 0.9800
C5 H5C 0.9800
C6 C7 1.386(3)
C6 H6 0.9500
C7 H7 0.9500
C8 C9 1.520(2)
C8 C10 1.556(2)
C8 H8 1.0000
C10 C12 1.531(2)
C10 C11 1.547(3)
C10 H10 1.0000
C11 H11A 0.9800
C11 H11B 0.9800
C11 H11C 0.9800
C12 C13 1.518(3)
C12 H12A 0.9900
C12 H12B 0.9900
C13 H13A 0.9800
C13 H13B 0.9800
C13 H13C 0.9800

loop_
_geom_torsion_atom_site_label_1
_geom_torsion_atom_site_label_2
_geom_torsion_atom_site_label_3
_geom_torsion_atom_site_label_4
_geom_torsion
O2 S1 N1 C8 51.85(14)
O1 S1 N1 C8 -178.53(12)
C1 S1 N1 C8 -64.07(14)
O2 S1 C1 C7 -8.88(17)
O1 S1 C1 C7 -140.68(15)
N1 S1 C1 C7 107.14(15)
O2 S1 C1 C2 173.49(14)
O1 S1 C1 C2 41.69(17)
N1 S1 C1 C2 -70.49(16)
C7 C1 C2 C3 0.0(3)
S1 C1 C2 C3 177.63(14)
C1 C2 C3 C4 0.0(3)
C2 C3 C4 C6 0.3(3)
C2 C3 C4 C5 178.86(18)
C3 C4 C6 C7 -0.7(3)
C5 C4 C6 C7 -179.26(18)
C2 C1 C7 C6 -0.4(3)
S1 C1 C7 C6 -178.01(14)
C4 C6 C7 C1 0.8(3)
S1 N1 C8 C9 95.31(15)
S1 N1 C8 C10 -143.09(12)
N1 C8 C9 O3 17.3(2)
C10 C8 C9 O3 -105.12(19)
N1 C8 C9 O4 -164.34(15)
C10 C8 C9 O4 73.25(18)
N1 C8 C10 C12 68.35(19)
C9 C8 C10 C12 -169.10(15)
N1 C8 C10 C11 -54.86(19)
C9 C8 C10 C11 67.68(19)
C11 C10 C12 C13 -171.78(17)
C8 C10 C12 C13 64.5(2)
